data_1549708
loop_
_publ_author_name
'Hong, Seungwoo'
'Yan, James J.'
'Karmalkar, Deepika G.'
'Sutherlin, Kyle D.'
'Kim, Jin'
'Lee, Yong-Min'
'Goo, Yire'
'Mascharak, Pradip K.'
'Hedman, Britt'
'Hodgson, Keith O.'
'Karlin, Kenneth D.'
'Solomon, Edward I.'
'Nam, Wonwoo'

_publ_section_title
;
 A mononuclear nonheme {FeNO}<sup>6</sup> complex: synthesis and
 structural and spectroscopic characterization.
;
_journal_issue 34
_journal_name_full 'Chemical science'
_journal_page_first 6952
_journal_page_last 6960
_journal_paper_doi 10.1039/c8sc01962b
_journal_volume 9
_journal_year 2018
_chemical_formula_moiety ' C19 H22 Fe N5 O6, 2(C16 H36 N)'
_chemical_formula_sum 'C51 H94 Fe N7 O6'
_chemical_formula_weight 957.18
_chemical_name_common Fe(III)(NO2)(TAML)
_chemical_name_systematic Fe(III)-nitrito
_chemical_properties_physical Photo-sensitive
_space_group_crystal_system monoclinic
_space_group_IT_number 14
_space_group_name_Hall '-P 2ybc'
_space_group_name_H-M_alt 'P 1 21/c 1'
_symmetry_space_group_name_Hall '-P 2ybc'
_symmetry_space_group_name_H-M 'P 1 21/c 1'
_atom_sites_solution_hydrogens geom
_audit_creation_method SHELXL-2016/6
_audit_update_record
;
2017-09-14 deposited with the CCDC.
2018-07-19 downloaded from the CCDC.
;
_cell_angle_alpha 90
_cell_angle_beta 102.745(3)
_cell_angle_gamma 90
_cell_formula_units_Z 4
_cell_length_a 18.404(4)
_cell_length_b 18.521(4)
_cell_length_c 17.725(3)
_cell_measurement_reflns_used 48366
_cell_measurement_temperature 100(2)
_cell_measurement_theta_max 25.003
_cell_measurement_theta_min 1.580
_cell_volume 5893(2)
_computing_cell_refinement 'Bruker SMART'
_computing_data_collection 'Bruker SMART'
_computing_data_reduction 'Bruker SAINT'
_computing_molecular_graphics 'Bruker SHELXTL'
_computing_publication_material 'Bruker SHELXTL'
_computing_structure_refinement 'SHELXL-2016/6 (Sheldrick, 2016)'
_computing_structure_solution 'SHELXT 2014/4 (Sheldrick, 2014)'
_diffrn_ambient_temperature 100(2)
_diffrn_measured_fraction_theta_full 0.997
_diffrn_measured_fraction_theta_max 0.997
_diffrn_measurement_device_type 'CCD area detector'
_diffrn_measurement_method 'phi and omega scans'
_diffrn_radiation_type MoK\a
_diffrn_radiation_wavelength 0.71073
_diffrn_reflns_av_R_equivalents 0.0639
_diffrn_reflns_av_unetI/netI 0.0602
_diffrn_reflns_Laue_measured_fraction_full 0.997
_diffrn_reflns_Laue_measured_fraction_max 0.997
_diffrn_reflns_limit_h_max 21
_diffrn_reflns_limit_h_min -21
_diffrn_reflns_limit_k_max 21
_diffrn_reflns_limit_k_min -21
_diffrn_reflns_limit_l_max 21
_diffrn_reflns_limit_l_min -20
_diffrn_reflns_number 48366
_diffrn_reflns_point_group_measured_fraction_full 0.997
_diffrn_reflns_point_group_measured_fraction_max 0.997
_diffrn_reflns_theta_full 25.003
_diffrn_reflns_theta_max 25.003
_diffrn_reflns_theta_min 1.580
_diffrn_source 'fine-focus sealed tube'
_exptl_absorpt_coefficient_mu 0.303
_exptl_absorpt_correction_type multi-scan
_exptl_absorpt_process_details SADABS
_exptl_crystal_colour yellow
_exptl_crystal_density_diffrn 1.079
_exptl_crystal_density_meas ?
_exptl_crystal_description needle
_exptl_crystal_F_000 2092
_exptl_crystal_size_max 0.400
_exptl_crystal_size_mid 0.200
_exptl_crystal_size_min 0.200
_exptl_transmission_factor_max 0.745
_exptl_transmission_factor_min 0.647
_refine_diff_density_max 0.769
_refine_diff_density_min -1.870
_refine_diff_density_rms 0.129
_refine_ls_extinction_method none
_refine_ls_goodness_of_fit_ref 1.063
_refine_ls_hydrogen_treatment constr
_refine_ls_matrix_type full
_refine_ls_number_parameters 608
_refine_ls_number_reflns 10345
_refine_ls_number_restraints 0
_refine_ls_restrained_S_all 1.063
_refine_ls_R_factor_all 0.1091
_refine_ls_R_factor_gt 0.0819
_refine_ls_shift/su_max 0.051
_refine_ls_shift/su_mean 0.001
_refine_ls_structure_factor_coef Fsqd
_refine_ls_weighting_details 'w=1/[\s^2^(Fo^2^)+(0.1843P)^2^+2.2705P] where P=(Fo^2^+2Fc^2^)/3'
_refine_ls_weighting_scheme calc
_refine_ls_wR_factor_gt 0.2515
_refine_ls_wR_factor_ref 0.2745
_reflns_Friedel_coverage 0.000
_reflns_number_gt 7108
_reflns_number_total 10345
_reflns_threshold_expression 'I > 2\s(I)'
_cod_data_source_file c8sc01962b2.cif
_cod_data_source_block pre1
_cod_depositor_comments
;
The following automatic conversions were performed:

'_exptl_crystal_density_meas' value 'not measured' was changed to '?'
- the value is perceived as not measured.

Automatic conversion script
Id: cif_fix_values 4973 2017-02-22 13:04:09Z antanas 

 Adding full bibliography for 1549707--1549708.cif.
;
_cod_original_cell_volume 5892.9(19)
_cod_database_code 1549708
_shelx_shelxl_version_number 2016/6
_shelx_space_group_comment
;
The symmetry employed for this shelxl refinement is uniquely defined
by the following loop, which should always be used as a source of
symmetry information in preference to the above space-group names.
They are only intended as comments.
;

loop_
_space_group_symop_operation_xyz
'x, y, z'
'-x, y+1/2, -z+1/2'
'-x, -y, -z'
'x, -y-1/2, z-1/2'

loop_
_atom_site_label
_atom_site_type_symbol
_atom_site_fract_x
_atom_site_fract_y
_atom_site_fract_z
_atom_site_U_iso_or_equiv
_atom_site_adp_type
_atom_site_occupancy
_atom_site_site_symmetry_order
_atom_site_calc_flag
_atom_site_refinement_flags_posn
_atom_site_refinement_flags_adp
_atom_site_refinement_flags_occupancy
_atom_site_disorder_assembly
_atom_site_disorder_group
Fe1 Fe 0.26007(3) 0.43523(3) 0.72598(3) 0.0219(2) Uani 1 1 d . . . . .
N1 N 0.32546(18) 0.42973(18) 0.65694(18) 0.0215(7) Uani 1 1 d . . . . .
N2 N 0.31972(19) 0.37931(19) 0.8065(2) 0.0272(8) Uani 1 1 d . . . . .
N3 N 0.17969(19) 0.4004(2) 0.7659(2) 0.0311(9) Uani 1 1 d . . . . .
N4 N 0.18533(18) 0.44845(19) 0.63543(19) 0.0250(8) Uani 1 1 d . . . . .
N5 N 0.2270(3) 0.5762(3) 0.7767(4) 0.0816(19) Uani 1 1 d . . . . .
N6 N 0.00582(19) 0.67456(19) 0.6496(2) 0.0260(8) Uani 1 1 d . . . . .
N7 N 0.4418(2) 0.7404(2) 0.9376(2) 0.0358(9) Uani 1 1 d . . . . .
O1 O 0.2765(2) 0.53822(19) 0.7717(2) 0.0419(8) Uani 1 1 d . . . . .
O2 O 0.2440(2) 0.6389(2) 0.8037(3) 0.0782(15) Uani 1 1 d . . . . .
O3 O 0.43711(15) 0.39621(16) 0.62843(16) 0.0283(7) Uani 1 1 d . . . . .
O4 O 0.43143(18) 0.3347(2) 0.87381(19) 0.0454(9) Uani 1 1 d . . . . .
O5 O 0.1490(2) 0.3295(3) 0.8606(3) 0.0709(14) Uani 1 1 d . . . . .
O6 O 0.16473(17) 0.47075(19) 0.50397(17) 0.0398(8) Uani 1 1 d . . . . .
C1 C 0.3981(2) 0.4094(2) 0.6756(2) 0.0235(9) Uani 1 1 d . . . . .
C2 C 0.4360(2) 0.4083(2) 0.7637(2) 0.0273(10) Uani 1 1 d . . . . .
C3 C 0.4490(3) 0.4871(3) 0.7915(3) 0.0333(11) Uani 1 1 d . . . . .
H3A H 0.401257 0.512773 0.782041 0.050 Uiso 1 1 calc R U . . .
H3B H 0.482370 0.510989 0.763196 0.050 Uiso 1 1 calc R U . . .
H3C H 0.471648 0.487764 0.847022 0.050 Uiso 1 1 calc R U . . .
C4 C 0.5134(2) 0.3729(3) 0.7726(3) 0.0394(12) Uani 1 1 d . . . . .
H4A H 0.539769 0.374414 0.827072 0.059 Uiso 1 1 calc R U . . .
H4B H 0.542239 0.399186 0.741179 0.059 Uiso 1 1 calc R U . . .
H4C H 0.507383 0.322531 0.755336 0.059 Uiso 1 1 calc R U . . .
C5 C 0.3933(2) 0.3699(2) 0.8188(2) 0.0304(10) Uani 1 1 d . . . . .
C6 C 0.2786(3) 0.3446(3) 0.8610(3) 0.0363(11) Uani 1 1 d . . . . .
C7 C 0.2990(3) 0.3789(3) 0.9413(3) 0.0525(15) Uani 1 1 d . . . . .
H7A H 0.352955 0.375954 0.961157 0.079 Uiso 1 1 calc R U . . .
H7B H 0.273519 0.353040 0.976232 0.079 Uiso 1 1 calc R U . . .
H7C H 0.283446 0.429604 0.937880 0.079 Uiso 1 1 calc R U . . .
C8 C 0.2892(3) 0.2624(3) 0.8641(3) 0.0495(14) Uani 1 1 d . . . . .
H8A H 0.278742 0.242983 0.811367 0.074 Uiso 1 1 calc R U . . .
H8B H 0.255051 0.240758 0.892948 0.074 Uiso 1 1 calc R U . . .
H8C H 0.340706 0.251004 0.889930 0.074 Uiso 1 1 calc R U . . .
C9 C 0.1948(3) 0.3575(3) 0.8285(3) 0.0417(12) Uani 1 1 d . . . . .
C10 C 0.1081(2) 0.4124(2) 0.7179(3) 0.0329(11) Uani 1 1 d . . . . .
C11 C 0.0390(3) 0.3967(3) 0.7351(4) 0.0459(14) Uani 1 1 d . . . . .
H11 H 0.036582 0.378044 0.784454 0.055 Uiso 1 1 calc R U . . .
C12 C -0.0259(3) 0.4086(3) 0.6796(4) 0.0448(13) Uani 1 1 d . . . . .
H12 H -0.072697 0.397874 0.691162 0.054 Uiso 1 1 calc R U . . .
C13 C -0.0234(3) 0.4356(3) 0.6080(3) 0.0418(13) Uani 1 1 d . . . . .
H13 H -0.068515 0.443572 0.570953 0.050 Uiso 1 1 calc R U . . .
C14 C 0.0456(2) 0.4519(2) 0.5888(3) 0.0334(11) Uani 1 1 d . . . . .
H14 H 0.047382 0.470269 0.539210 0.040 Uiso 1 1 calc R U . . .
C15 C 0.1111(2) 0.4400(2) 0.6451(3) 0.0270(10) Uani 1 1 d . . . . .
C16 C 0.2063(2) 0.4568(2) 0.5672(2) 0.0261(9) Uani 1 1 d . . . . .
C17 C 0.2899(2) 0.4416(2) 0.5734(2) 0.0234(9) Uani 1 1 d . . . . .
C18 C 0.3250(3) 0.5051(2) 0.5411(3) 0.0331(10) Uani 1 1 d . . . . .
H18A H 0.324371 0.547469 0.574078 0.050 Uiso 1 1 calc R U . . .
H18B H 0.296800 0.515697 0.488581 0.050 Uiso 1 1 calc R U . . .
H18C H 0.376610 0.493344 0.539627 0.050 Uiso 1 1 calc R U . . .
C19 C 0.2910(2) 0.3734(2) 0.5239(2) 0.0294(10) Uani 1 1 d . . . . .
H19A H 0.342670 0.361089 0.523108 0.044 Uiso 1 1 calc R U . . .
H19B H 0.263068 0.382536 0.470951 0.044 Uiso 1 1 calc R U . . .
H19C H 0.268114 0.333214 0.546062 0.044 Uiso 1 1 calc R U . . .
C20 C -0.0465(2) 0.6120(2) 0.6532(2) 0.0260(9) Uani 1 1 d . . . . .
H20A H -0.019255 0.575492 0.689499 0.031 Uiso 1 1 calc R U . . .
H20B H -0.059746 0.589312 0.601377 0.031 Uiso 1 1 calc R U . . .
C21 C -0.1184(2) 0.6310(2) 0.6782(3) 0.0310(10) Uani 1 1 d . . . . .
H21A H -0.106565 0.658304 0.727412 0.037 Uiso 1 1 calc R U . . .
H21B H -0.150016 0.661835 0.638488 0.037 Uiso 1 1 calc R U . . .
C22 C -0.1604(2) 0.5621(2) 0.6889(3) 0.0322(10) Uani 1 1 d . . . . .
H22A H -0.172712 0.535646 0.639220 0.039 Uiso 1 1 calc R U . . .
H22B H -0.127625 0.530835 0.727252 0.039 Uiso 1 1 calc R U . . .
C23 C -0.2318(3) 0.5769(3) 0.7161(3) 0.0427(13) Uani 1 1 d . . . . .
H23A H -0.220290 0.605590 0.763685 0.064 Uiso 1 1 calc R U . . .
H23B H -0.254465 0.531061 0.726033 0.064 Uiso 1 1 calc R U . . .
H23C H -0.266536 0.603702 0.675929 0.064 Uiso 1 1 calc R U . . .
C24 C -0.0318(2) 0.7317(2) 0.5926(3) 0.0315(10) Uani 1 1 d . . . . .
H24A H -0.074141 0.751732 0.611857 0.038 Uiso 1 1 calc R U . . .
H24B H 0.004231 0.771502 0.592885 0.038 Uiso 1 1 calc R U . . .
C25 C -0.0606(3) 0.7082(3) 0.5095(3) 0.0348(11) Uani 1 1 d . . . . .
H25A H -0.096360 0.667993 0.507613 0.042 Uiso 1 1 calc R U . . .
H25B H -0.018643 0.690850 0.487709 0.042 Uiso 1 1 calc R U . . .
C26 C -0.0992(3) 0.7720(3) 0.4613(3) 0.0424(12) Uani 1 1 d . . . . .
H26A H -0.140096 0.789862 0.484427 0.051 Uiso 1 1 calc R U . . .
H26B H -0.062876 0.811825 0.463329 0.051 Uiso 1 1 calc R U . . .
C27 C -0.1307(3) 0.7521(3) 0.3773(3) 0.0509(14) Uani 1 1 d . . . . .
H27A H -0.090415 0.735049 0.353832 0.076 Uiso 1 1 calc R U . . .
H27B H -0.154225 0.794631 0.349213 0.076 Uiso 1 1 calc R U . . .
H27C H -0.167915 0.713789 0.374786 0.076 Uiso 1 1 calc R U . . .
C28 C 0.0285(3) 0.7120(3) 0.7277(3) 0.0346(11) Uani 1 1 d . . . . .
H28A H 0.066868 0.748593 0.724330 0.042 Uiso 1 1 calc R U . . .
H28B H -0.015454 0.738106 0.737582 0.042 Uiso 1 1 calc R U . . .
C29 C 0.0586(3) 0.6638(3) 0.7966(3) 0.0432(13) Uani 1 1 d . . . . .
H29A H 0.096745 0.630870 0.784214 0.052 Uiso 1 1 calc R U . . .
H29B H 0.017719 0.633933 0.808089 0.052 Uiso 1 1 calc R U . . .
C30 C 0.0933(4) 0.7093(4) 0.8679(3) 0.0663(19) Uani 1 1 d . . . . .
H30A H 0.135500 0.737421 0.856860 0.080 Uiso 1 1 calc R U . . .
H30B H 0.055703 0.743937 0.878282 0.080 Uiso 1 1 calc R U . . .
C31 C 0.1210(5) 0.6631(5) 0.9397(4) 0.097(3) Uani 1 1 d . . . . .
H31A H 0.078434 0.640516 0.955228 0.145 Uiso 1 1 calc R U . . .
H31B H 0.148004 0.693574 0.981848 0.145 Uiso 1 1 calc R U . . .
H31C H 0.154405 0.625523 0.928056 0.145 Uiso 1 1 calc R U . . .
C32 C 0.0741(2) 0.6421(2) 0.6264(3) 0.0317(10) Uani 1 1 d . . . . .
H32A H 0.092396 0.601409 0.661744 0.038 Uiso 1 1 calc R U . . .
H32B H 0.058201 0.621850 0.573602 0.038 Uiso 1 1 calc R U . . .
C33 C 0.1388(3) 0.6936(3) 0.6273(4) 0.0457(13) Uani 1 1 d . . . . .
H33A H 0.161709 0.707204 0.681271 0.055 Uiso 1 1 calc R U . . .
H33B H 0.120148 0.738080 0.598491 0.055 Uiso 1 1 calc R U . . .
C34 C 0.1970(3) 0.6580(3) 0.5904(4) 0.0560(16) Uani 1 1 d . . . . .
H34A H 0.177127 0.653508 0.533922 0.067 Uiso 1 1 calc R U . . .
H34B H 0.207756 0.608852 0.611839 0.067 Uiso 1 1 calc R U . . .
C35 C 0.2691(4) 0.7019(4) 0.6051(6) 0.092(3) Uani 1 1 d . . . . .
H35A H 0.259279 0.749398 0.580637 0.139 Uiso 1 1 calc R U . . .
H35B H 0.306356 0.676444 0.583182 0.139 Uiso 1 1 calc R U . . .
H35C H 0.287897 0.707949 0.660919 0.139 Uiso 1 1 calc R U . . .
C36 C 0.4568(2) 0.7757(2) 1.0170(3) 0.0313(10) Uani 1 1 d . . . . .
H36A H 0.490618 0.743886 1.053785 0.038 Uiso 1 1 calc R U . . .
H36B H 0.409125 0.778205 1.034124 0.038 Uiso 1 1 calc R U . . .
C37 C 0.4906(2) 0.8511(2) 1.0230(3) 0.0321(10) Uani 1 1 d . . . . .
H37A H 0.453391 0.885870 0.994977 0.039 Uiso 1 1 calc R U . . .
H37B H 0.534013 0.851574 0.998491 0.039 Uiso 1 1 calc R U . . .
C38 C 0.5155(3) 0.8744(3) 1.1079(3) 0.0368(11) Uani 1 1 d . . . . .
H38A H 0.471534 0.875401 1.131578 0.044 Uiso 1 1 calc R U . . .
H38B H 0.550834 0.838187 1.136149 0.044 Uiso 1 1 calc R U . . .
C39 C 0.5524(3) 0.9480(3) 1.1172(3) 0.0374(11) Uani 1 1 d . . . . .
H39A H 0.595305 0.947737 1.092831 0.056 Uiso 1 1 calc R U . . .
H39B H 0.569122 0.959222 1.172298 0.056 Uiso 1 1 calc R U . . .
H39C H 0.516575 0.984642 1.092335 0.056 Uiso 1 1 calc R U . . .
C40 C 0.5156(3) 0.7229(3) 0.9173(3) 0.0400(12) Uani 1 1 d . . . . .
H40A H 0.546577 0.695554 0.960691 0.048 Uiso 1 1 calc R U . . .
H40B H 0.541803 0.768838 0.912409 0.048 Uiso 1 1 calc R U . . .
C41 C 0.5104(4) 0.6797(3) 0.8432(3) 0.0509(14) Uani 1 1 d . . . . .
H41A H 0.490635 0.710824 0.797984 0.061 Uiso 1 1 calc R U . . .
H41B H 0.475416 0.638877 0.842304 0.061 Uiso 1 1 calc R U . . .
C42 C 0.5880(4) 0.6502(3) 0.8379(3) 0.0607(17) Uani 1 1 d . . . . .
H42A H 0.608766 0.621575 0.884902 0.073 Uiso 1 1 calc R U . . .
H42B H 0.582085 0.617422 0.792780 0.073 Uiso 1 1 calc R U . . .
C43 C 0.6419(4) 0.7089(4) 0.8300(5) 0.085(2) Uani 1 1 d . . . . .
H43A H 0.622255 0.736737 0.782876 0.128 Uiso 1 1 calc R U . . .
H43B H 0.689864 0.687473 0.826892 0.128 Uiso 1 1 calc R U . . .
H43C H 0.648890 0.740941 0.875026 0.128 Uiso 1 1 calc R U . . .
C44 C 0.3954(3) 0.6719(3) 0.9379(3) 0.0425(12) Uani 1 1 d . . . . .
H44A H 0.351409 0.684053 0.958988 0.051 Uiso 1 1 calc R U . . .
H44B H 0.376977 0.655908 0.883748 0.051 Uiso 1 1 calc R U . . .
C45 C 0.4356(3) 0.6095(3) 0.9837(3) 0.0417(12) Uani 1 1 d . . . . .
H45A H 0.459236 0.625961 1.036587 0.050 Uiso 1 1 calc R U . . .
H45B H 0.475371 0.591894 0.958788 0.050 Uiso 1 1 calc R U . . .
C46 C 0.3817(3) 0.5481(3) 0.9884(3) 0.0482(13) Uani 1 1 d . . . . .
H46A H 0.354439 0.535616 0.935402 0.058 Uiso 1 1 calc R U . . .
H46B H 0.410549 0.505121 1.010620 0.058 Uiso 1 1 calc R U . . .
C47 C 0.3258(3) 0.5658(3) 1.0366(4) 0.0589(16) Uani 1 1 d . . . . .
H47A H 0.352178 0.577990 1.089298 0.088 Uiso 1 1 calc R U . . .
H47B H 0.293665 0.523817 1.037999 0.088 Uiso 1 1 calc R U . . .
H47C H 0.295289 0.606912 1.013666 0.088 Uiso 1 1 calc R U . . .
C48 C 0.3983(3) 0.7919(3) 0.8764(3) 0.0462(14) Uani 1 1 d . . . . .
H48A H 0.429191 0.835271 0.874223 0.055 Uiso 1 1 calc R U . . .
H48B H 0.390076 0.767907 0.825353 0.055 Uiso 1 1 calc R U . . .
C49 C 0.3233(3) 0.8161(3) 0.8900(4) 0.0651(19) Uani 1 1 d . . . . .
H49A H 0.330366 0.830673 0.944874 0.078 Uiso 0.646(8) 1 calc R U P A 1
H49B H 0.289471 0.773925 0.882025 0.078 Uiso 0.646(8) 1 calc R U P A 1
H49C H 0.328208 0.847947 0.935705 0.078 Uiso 0.354(8) 1 calc R U P A 2
H49D H 0.289998 0.775034 0.894075 0.078 Uiso 0.354(8) 1 calc R U P A 2
C50A C 0.2841(5) 0.8786(5) 0.8394(6) 0.045(2) Uani 0.646(8) 1 d . . P A 1
H50A H 0.238550 0.892890 0.856637 0.054 Uiso 0.646(8) 1 calc R U P A 1
H50B H 0.317636 0.920964 0.844331 0.054 Uiso 0.646(8) 1 calc R U P A 1
C51A C 0.2640(6) 0.8538(6) 0.7561(6) 0.064(2) Uani 0.646(8) 1 d . . P A 1
H51A H 0.309419 0.848820 0.736297 0.096 Uiso 0.646(8) 1 calc R U P A 1
H51B H 0.230994 0.889424 0.724959 0.096 Uiso 0.646(8) 1 calc R U P A 1
H51C H 0.238465 0.807097 0.753025 0.096 Uiso 0.646(8) 1 calc R U P A 1
C50B C 0.2980(11) 0.8595(11) 0.8093(11) 0.045(2) Uani 0.354(8) 1 d . . P A 2
H50C H 0.327173 0.904481 0.809715 0.054 Uiso 0.354(8) 1 calc R U P A 2
H50D H 0.303796 0.829319 0.764915 0.054 Uiso 0.354(8) 1 calc R U P A 2
C51B C 0.2180(10) 0.8755(10) 0.8063(11) 0.064(2) Uani 0.354(8) 1 d . . P A 2
H51D H 0.186725 0.840338 0.772658 0.096 Uiso 0.354(8) 1 calc R U P A 2
H51E H 0.206215 0.924261 0.785634 0.096 Uiso 0.354(8) 1 calc R U P A 2
H51F H 0.208628 0.872536 0.858467 0.096 Uiso 0.354(8) 1 calc R U P A 2

loop_
_atom_site_aniso_label
_atom_site_aniso_U_11
_atom_site_aniso_U_22
_atom_site_aniso_U_33
_atom_site_aniso_U_23
_atom_site_aniso_U_13
_atom_site_aniso_U_12
Fe1 0.0239(3) 0.0181(4) 0.0224(3) 0.0018(2) 0.0021(2) -0.0005(2)
N1 0.0203(16) 0.0215(19) 0.0194(17) -0.0024(14) -0.0026(13) 0.0020(14)
N2 0.0297(19) 0.023(2) 0.0261(19) 0.0063(15) -0.0001(15) -0.0061(15)
N3 0.0288(19) 0.026(2) 0.037(2) 0.0101(17) 0.0059(16) -0.0004(16)
N4 0.0233(17) 0.024(2) 0.0254(18) -0.0005(15) 0.0010(14) 0.0031(15)
N5 0.058(3) 0.061(4) 0.116(5) -0.021(4) -0.003(3) 0.010(3)
N6 0.0254(18) 0.022(2) 0.0313(19) -0.0015(15) 0.0069(15) 0.0019(15)
N7 0.032(2) 0.030(2) 0.041(2) 0.0100(18) -0.0009(17) -0.0075(17)
O1 0.046(2) 0.0332(19) 0.050(2) -0.0050(16) 0.0197(16) 0.0035(17)
O2 0.064(3) 0.044(3) 0.114(4) -0.041(3) -0.007(3) 0.014(2)
O3 0.0243(15) 0.0331(18) 0.0261(15) -0.0068(13) 0.0025(12) 0.0052(13)
O4 0.0369(18) 0.050(2) 0.0397(19) 0.0192(17) -0.0129(15) -0.0044(16)
O5 0.040(2) 0.090(3) 0.082(3) 0.057(3) 0.013(2) -0.010(2)
O6 0.0336(17) 0.054(2) 0.0276(17) 0.0016(15) -0.0032(14) 0.0165(16)
C1 0.024(2) 0.017(2) 0.026(2) -0.0041(17) -0.0021(17) -0.0020(17)
C2 0.024(2) 0.028(2) 0.026(2) -0.0039(18) -0.0031(17) -0.0006(18)
C3 0.035(2) 0.035(3) 0.029(2) -0.009(2) 0.0052(19) -0.014(2)
C4 0.027(2) 0.051(3) 0.033(3) -0.002(2) -0.0087(19) 0.005(2)
C5 0.034(2) 0.028(3) 0.024(2) -0.0019(18) -0.0049(18) -0.0063(19)
C6 0.037(3) 0.037(3) 0.031(2) 0.012(2) 0.001(2) -0.007(2)
C7 0.055(3) 0.066(4) 0.038(3) 0.005(3) 0.013(2) -0.017(3)
C8 0.054(3) 0.038(3) 0.050(3) 0.018(3) -0.003(3) -0.011(3)
C9 0.034(3) 0.039(3) 0.051(3) 0.017(2) 0.007(2) -0.008(2)
C10 0.027(2) 0.020(2) 0.052(3) 0.005(2) 0.009(2) 0.0013(18)
C11 0.035(3) 0.031(3) 0.076(4) 0.020(3) 0.022(3) 0.003(2)
C12 0.027(2) 0.028(3) 0.080(4) 0.009(3) 0.014(3) 0.002(2)
C13 0.022(2) 0.026(3) 0.072(4) -0.009(3) 0.000(2) 0.0076(19)
C14 0.026(2) 0.026(2) 0.045(3) -0.005(2) -0.0009(19) 0.0084(19)
C15 0.026(2) 0.019(2) 0.035(2) -0.0015(18) 0.0036(18) 0.0011(17)
C16 0.029(2) 0.027(2) 0.019(2) -0.0027(17) -0.0011(17) 0.0089(18)
C17 0.025(2) 0.025(2) 0.018(2) 0.0006(17) -0.0015(16) 0.0046(17)
C18 0.038(3) 0.031(3) 0.030(2) 0.007(2) 0.0053(19) 0.007(2)
C19 0.025(2) 0.031(3) 0.027(2) -0.0083(19) -0.0030(17) 0.0062(18)
C20 0.025(2) 0.023(2) 0.029(2) -0.0026(18) 0.0044(17) -0.0004(17)
C21 0.024(2) 0.033(3) 0.036(2) -0.006(2) 0.0080(18) -0.0025(19)
C22 0.031(2) 0.030(3) 0.034(2) -0.001(2) 0.0046(19) -0.0019(19)
C23 0.038(3) 0.037(3) 0.055(3) -0.005(2) 0.014(2) -0.009(2)
C24 0.029(2) 0.023(2) 0.044(3) 0.000(2) 0.010(2) 0.0034(19)
C25 0.042(3) 0.028(3) 0.037(3) 0.005(2) 0.014(2) 0.008(2)
C26 0.054(3) 0.033(3) 0.044(3) 0.009(2) 0.018(2) 0.011(2)
C27 0.075(4) 0.045(3) 0.033(3) 0.010(2) 0.013(3) 0.012(3)
C28 0.031(2) 0.024(3) 0.046(3) -0.012(2) 0.004(2) -0.0012(19)
C29 0.041(3) 0.043(3) 0.038(3) -0.012(2) -0.005(2) 0.006(2)
C30 0.059(4) 0.069(4) 0.056(4) -0.030(3) -0.019(3) 0.016(3)
C31 0.100(6) 0.123(7) 0.047(4) -0.035(4) -0.027(4) 0.049(5)
C32 0.025(2) 0.025(2) 0.047(3) -0.001(2) 0.011(2) 0.0050(18)
C33 0.031(3) 0.030(3) 0.082(4) -0.004(3) 0.023(3) 0.001(2)
C34 0.045(3) 0.038(3) 0.096(5) 0.000(3) 0.038(3) -0.003(2)
C35 0.050(4) 0.050(4) 0.197(9) -0.016(5) 0.070(5) -0.011(3)
C36 0.024(2) 0.030(3) 0.040(3) 0.010(2) 0.0062(19) 0.0038(19)
C37 0.029(2) 0.029(3) 0.039(3) 0.006(2) 0.0074(19) 0.0037(19)
C38 0.035(2) 0.040(3) 0.038(3) 0.008(2) 0.013(2) 0.008(2)
C39 0.033(2) 0.044(3) 0.037(3) -0.001(2) 0.011(2) 0.002(2)
C40 0.039(3) 0.037(3) 0.045(3) 0.006(2) 0.011(2) -0.009(2)
C41 0.078(4) 0.035(3) 0.043(3) -0.004(2) 0.019(3) -0.015(3)
C42 0.094(5) 0.047(4) 0.043(3) -0.005(3) 0.018(3) -0.009(3)
C43 0.086(5) 0.071(5) 0.108(6) -0.043(5) 0.042(5) -0.009(4)
C44 0.047(3) 0.029(3) 0.050(3) 0.005(2) 0.007(2) -0.014(2)
C45 0.042(3) 0.045(3) 0.034(3) 0.008(2) 0.000(2) -0.002(2)
C46 0.056(3) 0.039(3) 0.046(3) 0.006(2) 0.003(3) -0.008(3)
C47 0.058(4) 0.055(4) 0.060(4) -0.008(3) 0.006(3) -0.013(3)
C48 0.052(3) 0.032(3) 0.044(3) 0.011(2) -0.011(2) -0.011(2)
C49 0.043(3) 0.043(3) 0.095(5) 0.023(3) -0.018(3) -0.007(3)
C50A 0.040(5) 0.040(6) 0.047(7) -0.009(4) -0.009(4) 0.007(4)
C51A 0.061(5) 0.054(5) 0.068(6) 0.001(4) -0.005(4) 0.005(4)
C50B 0.040(5) 0.040(6) 0.047(7) -0.009(4) -0.009(4) 0.007(4)
C51B 0.061(5) 0.054(5) 0.068(6) 0.001(4) -0.005(4) 0.005(4)

loop_
_atom_type_symbol
_atom_type_description
_atom_type_scat_dispersion_real
_atom_type_scat_dispersion_imag
_atom_type_scat_source
C C 0.0033 0.0016 'International Tables Vol C Tables 4.2.6.8 and 6.1.1.4'
H H 0.0000 0.0000 'International Tables Vol C Tables 4.2.6.8 and 6.1.1.4'
N N 0.0061 0.0033 'International Tables Vol C Tables 4.2.6.8 and 6.1.1.4'
O O 0.0106 0.0060 'International Tables Vol C Tables 4.2.6.8 and 6.1.1.4'
Fe Fe 0.3463 0.8444 'International Tables Vol C Tables 4.2.6.8 and 6.1.1.4'

loop_
_geom_angle_atom_site_label_1
_geom_angle_atom_site_label_2
_geom_angle_atom_site_label_3
_geom_angle
N4 Fe1 N3 83.01(15)
N4 Fe1 N1 84.57(14)
N3 Fe1 N1 152.01(16)
N4 Fe1 N2 154.26(15)
N3 Fe1 N2 84.45(15)
N1 Fe1 N2 96.39(15)
N4 Fe1 O1 103.28(15)
N3 Fe1 O1 103.13(15)
N1 Fe1 O1 104.10(14)
N2 Fe1 O1 101.42(15)
C1 N1 C17 118.3(3)
C1 N1 Fe1 126.0(3)
C17 N1 Fe1 115.4(2)
C5 N2 C6 118.5(3)
C5 N2 Fe1 126.2(3)
C6 N2 Fe1 115.3(3)
C9 N3 C10 125.8(4)
C9 N3 Fe1 118.3(3)
C10 N3 Fe1 115.0(3)
C16 N4 C15 126.1(3)
C16 N4 Fe1 118.4(3)
C15 N4 Fe1 115.0(3)
O1 N5 O2 116.6(5)
C20 N6 C24 111.1(3)
C20 N6 C28 111.0(3)
C24 N6 C28 106.3(3)
C20 N6 C32 106.1(3)
C24 N6 C32 112.1(3)
C28 N6 C32 110.3(3)
C40 N7 C36 108.9(3)
C40 N7 C44 110.8(4)
C36 N7 C44 109.9(4)
C40 N7 C48 108.8(4)
C36 N7 C48 110.3(4)
C44 N7 C48 108.3(3)
N5 O1 Fe1 122.4(4)
O3 C1 N1 125.1(4)
O3 C1 C2 118.2(3)
N1 C1 C2 116.5(4)
C3 C2 C4 107.1(4)
C3 C2 C5 107.2(3)
C4 C2 C5 108.9(4)
C3 C2 C1 108.0(4)
C4 C2 C1 107.8(3)
C5 C2 C1 117.2(3)
O4 C5 N2 124.7(4)
O4 C5 C2 117.0(4)
N2 C5 C2 118.2(4)
N2 C6 C7 111.6(4)
N2 C6 C8 111.8(4)
C7 C6 C8 112.1(4)
N2 C6 C9 107.4(3)
C7 C6 C9 107.6(4)
C8 C6 C9 106.1(4)
O5 C9 N3 126.3(4)
O5 C9 C6 119.6(4)
N3 C9 C6 114.1(4)
C15 C10 C11 119.8(4)
C15 C10 N3 113.0(4)
C11 C10 N3 127.1(4)
C12 C11 C10 119.5(5)
C13 C12 C11 121.0(5)
C12 C13 C14 120.9(5)
C15 C14 C13 118.0(5)
C10 C15 C14 120.8(4)
C10 C15 N4 112.6(4)
C14 C15 N4 126.5(4)
O6 C16 N4 126.1(4)
O6 C16 C17 120.7(4)
N4 C16 C17 113.0(3)
N1 C17 C18 111.0(3)
N1 C17 C19 112.6(3)
C18 C17 C19 111.2(4)
N1 C17 C16 107.9(3)
C18 C17 C16 109.5(3)
C19 C17 C16 104.3(3)
N6 C20 C21 115.8(3)
C22 C21 C20 109.8(4)
C23 C22 C21 112.7(4)
C25 C24 N6 117.2(4)
C24 C25 C26 109.8(4)
C27 C26 C25 112.8(4)
C29 C28 N6 116.2(4)
C28 C29 C30 110.5(5)
C31 C30 C29 112.3(6)
C33 C32 N6 115.9(4)
C32 C33 C34 110.3(4)
C33 C34 C35 111.3(5)
N7 C36 C37 116.5(4)
C36 C37 C38 110.8(4)
C39 C38 C37 112.8(4)
N7 C40 C41 115.3(4)
C40 C41 C42 110.7(5)
C43 C42 C41 112.8(5)
C45 C44 N7 115.4(4)
C44 C45 C46 110.6(4)
C47 C46 C45 113.8(5)
C49 C48 N7 115.1(4)
C48 C49 C50A 117.0(6)
C48 C49 C50B 95.8(8)
C51A C50A C49 108.8(8)
C51B C50B C49 102.8(15)

loop_
_geom_bond_atom_site_label_1
_geom_bond_atom_site_label_2
_geom_bond_distance
Fe1 N4 1.885(3)
Fe1 N3 1.889(4)
Fe1 N1 1.899(3)
Fe1 N2 1.903(3)
Fe1 O1 2.068(4)
N1 C1 1.357(5)
N1 C17 1.498(5)
N2 C5 1.334(6)
N2 C6 1.497(6)
N3 C9 1.344(6)
N3 C10 1.419(6)
N4 C16 1.358(5)
N4 C15 1.423(5)
N5 O1 1.169(6)
N5 O2 1.269(7)
N6 C20 1.516(5)
N6 C24 1.520(6)
N6 C28 1.522(6)
N6 C32 1.529(5)
N7 C40 1.515(6)
N7 C36 1.522(6)
N7 C44 1.531(6)
N7 C48 1.532(6)
O3 C1 1.241(5)
O4 C5 1.252(5)
O5 C9 1.231(6)
O6 C16 1.237(5)
C1 C2 1.563(6)
C2 C3 1.544(6)
C2 C4 1.545(6)
C2 C5 1.554(6)
C6 C7 1.527(7)
C6 C8 1.534(7)
C6 C9 1.540(7)
C10 C15 1.400(7)
C10 C11 1.404(6)
C11 C12 1.387(7)
C12 C13 1.373(8)
C13 C14 1.417(7)
C14 C15 1.402(6)
C16 C17 1.544(6)
C17 C18 1.513(6)
C17 C19 1.541(6)
C20 C21 1.528(6)
C21 C22 1.524(6)
C22 C23 1.520(7)
C24 C25 1.515(6)
C25 C26 1.538(6)
C26 C27 1.519(7)
C28 C29 1.517(7)
C29 C30 1.536(7)
C30 C31 1.524(9)
C32 C33 1.523(6)
C33 C34 1.523(7)
C34 C35 1.528(8)
C36 C37 1.524(6)
C37 C38 1.535(7)
C38 C39 1.516(7)
C40 C41 1.523(7)
C41 C42 1.552(9)
C42 C43 1.500(9)
C44 C45 1.509(7)
C45 C46 1.523(7)
C46 C47 1.509(8)
C48 C49 1.518(9)
C49 C50A 1.543(11)
C49 C50B 1.62(2)
C50A C51A 1.512(14)
C50B C51B 1.49(3)
